data_7106089
loop_
_publ_author_name
'Jiangang Yu'
'Wenjuan Zhang'
'Hao Liu'
'Xiang Hao'
'Wen-Hua Sun'

_publ_section_title
;
 Access to highly active and thermally stable iron procatalysts using
 bulky
 2-[1-(2,6-dibenzhydryl-4-methylphenylimino)ethyl]-6-[1-(arylimino)ethyl]pyridine
 ligands
;
_journal_name_full Chem.Commun.
_journal_page_first 3257
_journal_paper_doi 10.1039/c0cc05373b
_journal_volume 47
_journal_year 2011
_chemical_formula_sum 'C50 H45 Cl2 Fe N3'
_chemical_formula_weight 814.64
_chemical_name_systematic
;
?
;
_space_group_IT_number 2
_symmetry_cell_setting triclinic
_symmetry_space_group_name_Hall '-P 1'
_symmetry_space_group_name_H-M 'P -1'
_atom_sites_solution_hydrogens geom
_atom_sites_solution_primary direct
_atom_sites_solution_secondary difmap
_audit_creation_method SHELXL-97
_cell_angle_alpha 75.61(3)
_cell_angle_beta 77.34(3)
_cell_angle_gamma 72.54(3)
_cell_formula_units_Z 2
_cell_length_a 9.851(2)
_cell_length_b 11.505(2)
_cell_length_c 20.416(4)
_cell_measurement_temperature 173(2)
_cell_measurement_theta_max 27.48
_cell_measurement_theta_min 1.04
_cell_volume 2111.7(8)
_computing_cell_refinement 'Siemens SMART & SAINT'
_computing_data_collection 'Siemens SMART'
_computing_data_reduction 'Siemens XPREP'
_computing_molecular_graphics 'Bruker SHELXTL'
_computing_publication_material 'Bruker SHELXTL'
_computing_structure_refinement 'Siemens SHELXTL'
_computing_structure_solution 'Siemens SHELXTL'
_diffrn_ambient_temperature 173(2)
_diffrn_measured_fraction_theta_full 0.961
_diffrn_measured_fraction_theta_max 0.961
_diffrn_measurement_device_type 'Bruker P4'
_diffrn_measurement_method '\w scans'
_diffrn_radiation_monochromator graphite
_diffrn_radiation_source 'fine-focus sealed tube'
_diffrn_radiation_type MoK\a
_diffrn_radiation_wavelength 0.71073
_diffrn_reflns_av_R_equivalents 0.0410
_diffrn_reflns_av_sigmaI/netI 0.0478
_diffrn_reflns_limit_h_max 12
_diffrn_reflns_limit_h_min -8
_diffrn_reflns_limit_k_max 14
_diffrn_reflns_limit_k_min -14
_diffrn_reflns_limit_l_max 26
_diffrn_reflns_limit_l_min -19
_diffrn_reflns_number 26053
_diffrn_reflns_theta_full 27.48
_diffrn_reflns_theta_max 27.48
_diffrn_reflns_theta_min 1.04
_diffrn_standards_decay_% none
_diffrn_standards_interval_count none
_diffrn_standards_interval_time none
_diffrn_standards_number none
_exptl_absorpt_coefficient_mu 0.522
_exptl_absorpt_correction_T_max 0.9615
_exptl_absorpt_correction_T_min 0.9073
_exptl_absorpt_correction_type empirical
_exptl_absorpt_process_details 'SADABS (Sheldrick, 1996)'
_exptl_crystal_colour green
_exptl_crystal_density_diffrn 1.281
_exptl_crystal_density_method 'not measured'
_exptl_crystal_description prism
_exptl_crystal_F_000 852
_exptl_crystal_size_max 0.200
_exptl_crystal_size_mid 0.200
_exptl_crystal_size_min 0.200
_refine_diff_density_max 0.617
_refine_diff_density_min -0.635
_refine_diff_density_rms 0.161
_refine_ls_extinction_method none
_refine_ls_goodness_of_fit_ref 1.214
_refine_ls_hydrogen_treatment constr
_refine_ls_matrix_type full
_refine_ls_number_parameters 505
_refine_ls_number_reflns 9299
_refine_ls_number_restraints 0
_refine_ls_restrained_S_all 1.214
_refine_ls_R_factor_gt 0.0682
_refine_ls_shift/su_max 0.000
_refine_ls_shift/su_mean 0.000
_refine_ls_structure_factor_coef Fsqd
_refine_ls_weighting_details 'calc w=1/[\s^2^(Fo^2^)+(0.0720P)^2^+2.0869P] where P=(Fo^2^+2Fc^2^)/3'
_refine_ls_weighting_scheme calc
_refine_ls_wR_factor_gt 0.1623
_refine_ls_wR_factor_ref 0.1775
_reflns_number_gt 8408
_reflns_number_total 9299
_reflns_threshold_expression >2sigma(I)
_cod_data_source_file C0CC05373B.TXT
_cod_data_source_block Fe1
_cod_depositor_comments
;
The following automatic conversions were performed:

'_symmetry_cell_setting' value 'Triclinic' changed to 'triclinic'
according to the built-in table from CIF Core dictionary named
'cif_core.dic' version 2.4.1 from 2010-06-29.

Automatic conversion script
Id: cif_fix_values 1646 2011-03-28 12:23:43Z adriana 
;
_cod_original_cell_volume 2111.7(7)
_cod_original_sg_symbol_H-M P-1
_cod_database_code 7106089
_refine_ls_r_factor_ref 0.0787

loop_
_symmetry_equiv_pos_as_xyz
'x, y, z'
'-x, -y, -z'

loop_
_atom_site_label
_atom_site_type_symbol
_atom_site_fract_x
_atom_site_fract_y
_atom_site_fract_z
_atom_site_U_iso_or_equiv
_atom_site_adp_type
_atom_site_occupancy
_atom_site_symmetry_multiplicity
_atom_site_calc_flag
_atom_site_refinement_flags
_atom_site_disorder_assembly
_atom_site_disorder_group
Fe1 Fe 0.63303(4) 0.51564(4) 0.15473(2) 0.02180(13) Uani 1 1 d . . .
N1 N 0.5040(3) 0.4398(2) 0.25411(13) 0.0209(5) Uani 1 1 d . . .
Cl2 Cl 0.64636(10) 0.36301(8) 0.09491(4) 0.0339(2) Uani 1 1 d . . .
N2 N 0.4152(3) 0.5989(2) 0.14720(13) 0.0219(5) Uani 1 1 d . . .
Cl1 Cl 0.83650(9) 0.50969(10) 0.19133(5) 0.0390(2) Uani 1 1 d . . .
N3 N 0.6247(3) 0.6781(2) 0.06732(13) 0.0225(5) Uani 1 1 d . . .
C22 C 0.6672(3) 0.5845(3) 0.39175(16) 0.0252(6) Uani 1 1 d . . .
C14 C 0.5903(3) 0.2302(3) 0.31821(16) 0.0249(6) Uani 1 1 d . . .
C35 C 0.3667(3) 0.4696(3) 0.25573(16) 0.0221(6) Uani 1 1 d . . .
C37 C 0.1737(3) 0.5812(3) 0.18006(17) 0.0262(7) Uani 1 1 d . . .
H37A H 0.1031 0.5476 0.2124 0.031 Uiso 1 1 calc R . .
C7 C 0.5612(4) 0.1765(3) 0.26253(16) 0.0260(7) Uani 1 1 d . . .
H7A H 0.5708 0.2389 0.2191 0.031 Uiso 1 1 calc R . .
C40 C 0.3809(3) 0.6779(3) 0.08937(16) 0.0230(6) Uani 1 1 d . . .
C19 C 0.5638(3) 0.3578(3) 0.31254(15) 0.0222(6) Uani 1 1 d . . .
C28 C 0.4286(3) 0.6256(3) 0.35283(17) 0.0265(7) Uani 1 1 d . . .
C43 C 0.7431(3) 0.7307(3) 0.03343(16) 0.0247(6) Uani 1 1 d . . .
C1 C 0.4082(4) 0.1631(3) 0.27422(18) 0.0318(7) Uani 1 1 d . . .
C36 C 0.3136(3) 0.5526(3) 0.19256(15) 0.0215(6) Uani 1 1 d . . .
C42 C 0.5014(3) 0.7269(3) 0.04678(16) 0.0230(6) Uani 1 1 d . . .
C8 C 0.6794(4) 0.0592(3) 0.25150(17) 0.0290(7) Uani 1 1 d . . .
C18 C 0.6003(3) 0.4078(3) 0.36086(16) 0.0228(6) Uani 1 1 d . . .
C33 C 0.3285(4) 0.6015(3) 0.41040(19) 0.0312(7) Uani 1 1 d . . .
H33A H 0.3549 0.5314 0.4456 0.037 Uiso 1 1 calc R . .
C48 C 0.8383(4) 0.6817(3) -0.02053(17) 0.0271(7) Uani 1 1 d . . .
C38 C 0.1391(3) 0.6600(3) 0.11947(18) 0.0307(7) Uani 1 1 d . . .
H38A H 0.0442 0.6796 0.1092 0.037 Uiso 1 1 calc R . .
C17 C 0.6552(4) 0.3258(3) 0.41704(16) 0.0274(7) Uani 1 1 d . . .
H17A H 0.6767 0.3580 0.4510 0.033 Uiso 1 1 calc R . .
C39 C 0.2422(3) 0.7103(3) 0.07382(17) 0.0280(7) Uani 1 1 d . . .
H39A H 0.2188 0.7660 0.0325 0.034 Uiso 1 1 calc R . .
C21 C 0.5841(3) 0.5484(3) 0.34789(16) 0.0226(6) Uani 1 1 d . . .
H21A H 0.6294 0.5718 0.2993 0.027 Uiso 1 1 calc R . .
C15 C 0.6490(4) 0.1514(3) 0.37494(17) 0.0303(7) Uani 1 1 d . . .
H15A H 0.6683 0.0640 0.3793 0.036 Uiso 1 1 calc R . .
C41 C 0.4711(4) 0.8302(3) -0.01326(18) 0.0319(7) Uani 1 1 d . . .
H41A H 0.5606 0.8526 -0.0363 0.048 Uiso 1 1 calc R . .
H41B H 0.4013 0.9026 0.0024 0.048 Uiso 1 1 calc R . .
H41C H 0.4313 0.8034 -0.0453 0.048 Uiso 1 1 calc R . .
C34 C 0.2556(3) 0.4369(3) 0.31436(16) 0.0282(7) Uani 1 1 d . . .
H34A H 0.3031 0.3825 0.3526 0.042 Uiso 1 1 calc R . .
H34B H 0.1982 0.3938 0.3002 0.042 Uiso 1 1 calc R . .
H34C H 0.1926 0.5129 0.3289 0.042 Uiso 1 1 calc R . .
C47 C 0.9520(4) 0.7350(3) -0.05184(18) 0.0324(7) Uani 1 1 d . . .
H47A H 1.0192 0.7025 -0.0882 0.039 Uiso 1 1 calc R . .
C6 C 0.3366(4) 0.1211(3) 0.3387(2) 0.0380(8) Uani 1 1 d . . .
H6A H 0.3861 0.0949 0.3770 0.046 Uiso 1 1 calc R . .
C44 C 0.7600(4) 0.8289(3) 0.05684(17) 0.0275(7) Uani 1 1 d . . .
C16 C 0.6797(4) 0.1980(3) 0.42510(17) 0.0299(7) Uani 1 1 d . . .
C46 C 0.9681(4) 0.8347(3) -0.03069(18) 0.0338(8) Uani 1 1 d . . .
H46A H 1.0441 0.8720 -0.0536 0.041 Uiso 1 1 calc R . .
C25 C 0.8261(4) 0.6540(4) 0.4665(2) 0.0410(9) Uani 1 1 d . . .
H25A H 0.8801 0.6774 0.4919 0.049 Uiso 1 1 calc R . .
C23 C 0.6023(4) 0.6724(3) 0.43231(18) 0.0307(7) Uani 1 1 d . . .
H23A H 0.5018 0.7104 0.4346 0.037 Uiso 1 1 calc R . .
C27 C 0.8164(4) 0.5323(3) 0.38808(18) 0.0305(7) Uani 1 1 d . . .
H27A H 0.8644 0.4735 0.3596 0.037 Uiso 1 1 calc R . .
C13 C 0.8118(4) 0.0735(3) 0.21390(19) 0.0354(8) Uani 1 1 d . . .
H13A H 0.8227 0.1543 0.1929 0.043 Uiso 1 1 calc R . .
C45 C 0.8740(4) 0.8804(3) 0.02381(18) 0.0343(8) Uani 1 1 d . . .
H45A H 0.8875 0.9474 0.0388 0.041 Uiso 1 1 calc R . .
C29 C 0.3874(4) 0.7277(3) 0.30161(19) 0.0366(8) Uani 1 1 d . . .
H29A H 0.4548 0.7460 0.2620 0.044 Uiso 1 1 calc R . .
C26 C 0.8937(4) 0.5663(4) 0.42568(19) 0.0356(8) Uani 1 1 d . . .
H26A H 0.9943 0.5293 0.4236 0.043 Uiso 1 1 calc R . .
C2 C 0.3333(5) 0.1990(4) 0.2192(2) 0.0431(9) Uani 1 1 d . . .
H2A H 0.3805 0.2262 0.1747 0.052 Uiso 1 1 calc R . .
C9 C 0.6651(4) -0.0594(3) 0.28045(18) 0.0368(8) Uani 1 1 d . . .
H9A H 0.5750 -0.0709 0.3053 0.044 Uiso 1 1 calc R . .
C10 C 0.7820(5) -0.1619(3) 0.2734(2) 0.0451(10) Uani 1 1 d . . .
H10A H 0.7718 -0.2431 0.2941 0.054 Uiso 1 1 calc R . .
C24 C 0.6810(4) 0.7065(4) 0.4698(2) 0.0370(8) Uani 1 1 d . . .
H24A H 0.6339 0.7662 0.4978 0.044 Uiso 1 1 calc R . .
C31 C 0.1493(4) 0.7791(4) 0.3658(2) 0.0502(11) Uani 1 1 d . . .
H31A H 0.0540 0.8313 0.3703 0.060 Uiso 1 1 calc R . .
C49 C 0.6586(4) 0.8758(3) 0.11713(19) 0.0369(8) Uani 1 1 d . . .
H49A H 0.5854 0.8289 0.1333 0.055 Uiso 1 1 calc R . .
H49B H 0.6116 0.9641 0.1032 0.055 Uiso 1 1 calc R . .
H49C H 0.7129 0.8648 0.1541 0.055 Uiso 1 1 calc R . .
C20 C 0.7421(5) 0.1102(3) 0.48606(19) 0.0433(9) Uani 1 1 d . . .
H20A H 0.7572 0.1582 0.5161 0.065 Uiso 1 1 calc R . .
H20B H 0.8345 0.0551 0.4702 0.065 Uiso 1 1 calc R . .
H20C H 0.6752 0.0604 0.5114 0.065 Uiso 1 1 calc R . .
C12 C 0.9270(5) -0.0285(4) 0.2069(2) 0.0444(9) Uani 1 1 d . . .
H12A H 1.0169 -0.0176 0.1815 0.053 Uiso 1 1 calc R . .
C50 C 0.8191(4) 0.5761(3) -0.0452(2) 0.0384(8) Uani 1 1 d . . .
H50A H 0.8961 0.5551 -0.0831 0.058 Uiso 1 1 calc R . .
H50B H 0.7255 0.6006 -0.0609 0.058 Uiso 1 1 calc R . .
H50C H 0.8230 0.5037 -0.0076 0.058 Uiso 1 1 calc R . .
C32 C 0.1908(4) 0.6788(4) 0.4167(2) 0.0408(9) Uani 1 1 d . . .
H32A H 0.1238 0.6625 0.4569 0.049 Uiso 1 1 calc R . .
C30 C 0.2465(5) 0.8034(4) 0.3084(2) 0.0508(11) Uani 1 1 d . . .
H30A H 0.2180 0.8722 0.2728 0.061 Uiso 1 1 calc R . .
C11 C 0.9120(5) -0.1464(4) 0.2367(2) 0.0467(10) Uani 1 1 d . . .
H11A H 0.9914 -0.2167 0.2318 0.056 Uiso 1 1 calc R . .
C5 C 0.1945(5) 0.1170(4) 0.3476(2) 0.0496(10) Uani 1 1 d . . .
H5A H 0.1474 0.0875 0.3918 0.060 Uiso 1 1 calc R . .
C4 C 0.1211(5) 0.1557(4) 0.2921(3) 0.0556(12) Uani 1 1 d . . .
H4A H 0.0230 0.1546 0.2984 0.067 Uiso 1 1 calc R . .
C3 C 0.1903(5) 0.1957(5) 0.2283(2) 0.0554(12) Uani 1 1 d . . .
H3A H 0.1405 0.2212 0.1901 0.067 Uiso 1 1 calc R . .

loop_
_atom_site_aniso_label
_atom_site_aniso_U_11
_atom_site_aniso_U_22
_atom_site_aniso_U_33
_atom_site_aniso_U_23
_atom_site_aniso_U_13
_atom_site_aniso_U_12
Fe1 0.0180(2) 0.0228(2) 0.0239(3) -0.00296(17) -0.00545(17) -0.00395(16)
N1 0.0248(13) 0.0183(11) 0.0204(13) -0.0047(9) -0.0044(10) -0.0055(10)
Cl2 0.0437(5) 0.0298(4) 0.0293(4) -0.0099(3) -0.0008(4) -0.0113(3)
N2 0.0201(12) 0.0254(13) 0.0221(13) -0.0065(10) -0.0043(10) -0.0063(10)
Cl1 0.0222(4) 0.0642(6) 0.0334(5) -0.0079(4) -0.0074(3) -0.0144(4)
N3 0.0219(13) 0.0216(12) 0.0245(13) -0.0046(10) -0.0048(10) -0.0054(10)
C22 0.0265(16) 0.0265(15) 0.0253(16) -0.0066(12) -0.0037(13) -0.0098(12)
C14 0.0243(15) 0.0240(15) 0.0251(16) -0.0042(12) -0.0034(13) -0.0050(12)
C35 0.0219(15) 0.0224(14) 0.0246(16) -0.0078(11) -0.0045(12) -0.0063(11)
C37 0.0205(15) 0.0309(16) 0.0284(17) -0.0097(13) -0.0022(13) -0.0060(12)
C7 0.0361(18) 0.0231(15) 0.0204(15) -0.0016(11) -0.0085(13) -0.0092(13)
C40 0.0224(15) 0.0245(14) 0.0229(16) -0.0065(12) -0.0072(12) -0.0031(11)
C19 0.0214(15) 0.0238(14) 0.0212(15) -0.0027(11) -0.0037(12) -0.0066(11)
C28 0.0276(16) 0.0260(15) 0.0304(17) -0.0112(13) -0.0067(13) -0.0073(13)
C43 0.0217(15) 0.0241(15) 0.0276(17) 0.0001(12) -0.0084(12) -0.0062(12)
C1 0.0388(19) 0.0255(16) 0.0339(19) -0.0072(13) -0.0106(15) -0.0078(14)
C36 0.0213(15) 0.0229(14) 0.0219(15) -0.0070(11) -0.0046(12) -0.0052(11)
C42 0.0256(16) 0.0231(14) 0.0215(15) -0.0071(12) -0.0046(12) -0.0052(12)
C8 0.0401(19) 0.0247(15) 0.0236(16) -0.0069(12) -0.0116(14) -0.0039(13)
C18 0.0210(15) 0.0249(15) 0.0219(15) -0.0053(12) -0.0017(12) -0.0057(12)
C33 0.0270(17) 0.0323(17) 0.039(2) -0.0123(14) -0.0103(14) -0.0060(13)
C48 0.0285(17) 0.0267(15) 0.0255(17) -0.0035(12) -0.0040(13) -0.0079(13)
C38 0.0185(15) 0.0356(18) 0.0375(19) -0.0098(14) -0.0088(14) -0.0010(13)
C17 0.0305(17) 0.0310(16) 0.0219(16) -0.0073(12) -0.0060(13) -0.0064(13)
C39 0.0257(16) 0.0301(16) 0.0268(17) -0.0030(13) -0.0095(13) -0.0036(13)
C21 0.0234(15) 0.0247(15) 0.0212(15) -0.0073(12) -0.0032(12) -0.0064(12)
C15 0.0375(19) 0.0241(15) 0.0289(18) -0.0039(13) -0.0088(14) -0.0058(13)
C41 0.0327(18) 0.0303(17) 0.0321(18) 0.0044(13) -0.0116(14) -0.0110(14)
C34 0.0254(16) 0.0337(17) 0.0256(17) -0.0046(13) -0.0021(13) -0.0099(13)
C47 0.0265(17) 0.0359(18) 0.0305(18) 0.0006(14) -0.0029(14) -0.0089(14)
C6 0.043(2) 0.0355(19) 0.038(2) 0.0026(15) -0.0169(17) -0.0143(16)
C44 0.0293(17) 0.0251(15) 0.0295(17) -0.0022(12) -0.0113(14) -0.0068(13)
C16 0.0324(18) 0.0289(16) 0.0271(17) -0.0050(13) -0.0085(14) -0.0039(13)
C46 0.0277(17) 0.0383(19) 0.035(2) 0.0077(15) -0.0103(15) -0.0171(14)
C25 0.039(2) 0.055(2) 0.041(2) -0.0191(18) -0.0048(17) -0.0226(18)
C23 0.0274(17) 0.0352(18) 0.0333(19) -0.0137(14) -0.0037(14) -0.0087(14)
C27 0.0270(17) 0.0334(17) 0.0313(18) -0.0070(14) -0.0034(14) -0.0085(14)
C13 0.042(2) 0.0261(16) 0.035(2) -0.0041(14) -0.0081(16) -0.0051(14)
C45 0.042(2) 0.0298(17) 0.037(2) 0.0046(14) -0.0190(16) -0.0174(15)
C29 0.042(2) 0.0291(17) 0.037(2) -0.0025(14) -0.0133(16) -0.0050(15)
C26 0.0243(17) 0.045(2) 0.039(2) -0.0094(16) -0.0073(15) -0.0093(15)
C2 0.051(2) 0.048(2) 0.035(2) -0.0092(17) -0.0161(18) -0.0127(18)
C9 0.053(2) 0.0265(17) 0.0302(19) -0.0047(14) -0.0073(16) -0.0093(16)
C10 0.069(3) 0.0247(17) 0.040(2) -0.0058(15) -0.013(2) -0.0064(17)
C24 0.0305(18) 0.045(2) 0.042(2) -0.0187(17) -0.0037(16) -0.0122(16)
C31 0.031(2) 0.052(2) 0.068(3) -0.030(2) -0.019(2) 0.0104(18)
C49 0.046(2) 0.0314(18) 0.038(2) -0.0123(15) -0.0064(17) -0.0132(16)
C20 0.064(3) 0.0327(19) 0.034(2) -0.0031(15) -0.0238(19) -0.0061(18)
C12 0.042(2) 0.045(2) 0.039(2) -0.0069(17) -0.0060(17) -0.0028(18)
C50 0.041(2) 0.0372(19) 0.038(2) -0.0143(16) 0.0074(17) -0.0158(16)
C32 0.0279(18) 0.051(2) 0.051(2) -0.0250(19) -0.0064(17) -0.0083(16)
C30 0.053(3) 0.038(2) 0.059(3) -0.0123(19) -0.030(2) 0.0085(18)
C11 0.057(3) 0.034(2) 0.043(2) -0.0141(17) -0.013(2) 0.0062(18)
C5 0.047(2) 0.051(2) 0.053(3) 0.003(2) -0.011(2) -0.024(2)
C4 0.044(2) 0.060(3) 0.071(3) -0.002(2) -0.023(2) -0.024(2)
C3 0.053(3) 0.069(3) 0.052(3) -0.004(2) -0.030(2) -0.018(2)

loop_
_atom_type_symbol
_atom_type_description
_atom_type_scat_dispersion_real
_atom_type_scat_dispersion_imag
_atom_type_scat_source
C C 0.0033 0.0016 'International Tables Vol C Tables 4.2.6.8 and 6.1.1.4'
H H 0.0000 0.0000 'International Tables Vol C Tables 4.2.6.8 and 6.1.1.4'
N N 0.0061 0.0033 'International Tables Vol C Tables 4.2.6.8 and 6.1.1.4'
Cl Cl 0.1484 0.1585 'International Tables Vol C Tables 4.2.6.8 and 6.1.1.4'
Fe Fe 0.3463 0.8444 'International Tables Vol C Tables 4.2.6.8 and 6.1.1.4'

loop_
_geom_angle_atom_site_label_1
_geom_angle_atom_site_label_2
_geom_angle_atom_site_label_3
_geom_angle
_geom_angle_site_symmetry_1
_geom_angle_site_symmetry_3
_geom_angle_publ_flag
N2 Fe1 N3 73.14(10) . . ?
N2 Fe1 Cl1 149.85(8) . . ?
N3 Fe1 Cl1 100.45(8) . . ?
N2 Fe1 N1 73.08(10) . . ?
N3 Fe1 N1 142.93(9) . . ?
Cl1 Fe1 N1 101.05(7) . . ?
N2 Fe1 Cl2 93.06(8) . . ?
N3 Fe1 Cl2 98.99(7) . . ?
Cl1 Fe1 Cl2 117.09(5) . . ?
N1 Fe1 Cl2 97.59(7) . . ?
C35 N1 C19 118.8(3) . . ?
C35 N1 Fe1 115.7(2) . . ?
C19 N1 Fe1 125.42(19) . . ?
C40 N2 C36 120.1(3) . . ?
C40 N2 Fe1 118.7(2) . . ?
C36 N2 Fe1 119.6(2) . . ?
C42 N3 C43 118.8(3) . . ?
C42 N3 Fe1 115.5(2) . . ?
C43 N3 Fe1 125.72(19) . . ?
C23 C22 C27 118.0(3) . . ?
C23 C22 C21 122.5(3) . . ?
C27 C22 C21 119.4(3) . . ?
C19 C14 C15 118.3(3) . . ?
C19 C14 C7 121.1(3) . . ?
C15 C14 C7 120.5(3) . . ?
N1 C35 C34 127.5(3) . . ?
N1 C35 C36 115.5(3) . . ?
C34 C35 C36 116.9(3) . . ?
C38 C37 C36 118.4(3) . . ?
C38 C37 H37A 120.8 . . ?
C36 C37 H37A 120.8 . . ?
C1 C7 C8 115.0(3) . . ?
C1 C7 C14 113.1(3) . . ?
C8 C7 C14 109.9(3) . . ?
C1 C7 H7A 106.0 . . ?
C8 C7 H7A 106.0 . . ?
C14 C7 H7A 106.0 . . ?
N2 C40 C39 121.1(3) . . ?
N2 C40 C42 113.8(3) . . ?
C39 C40 C42 125.1(3) . . ?
C14 C19 C18 121.5(3) . . ?
C14 C19 N1 118.7(3) . . ?
C18 C19 N1 119.7(3) . . ?
C33 C28 C29 118.9(3) . . ?
C33 C28 C21 121.0(3) . . ?
C29 C28 C21 119.9(3) . . ?
C44 C43 C48 122.1(3) . . ?
C44 C43 N3 118.2(3) . . ?
C48 C43 N3 119.7(3) . . ?
C2 C1 C6 118.0(4) . . ?
C2 C1 C7 119.1(3) . . ?
C6 C1 C7 122.9(3) . . ?
N2 C36 C37 121.6(3) . . ?
N2 C36 C35 113.9(3) . . ?
C37 C36 C35 124.5(3) . . ?
N3 C42 C40 115.6(3) . . ?
N3 C42 C41 125.5(3) . . ?
C40 C42 C41 118.8(3) . . ?
C9 C8 C13 118.7(3) . . ?
C9 C8 C7 123.5(3) . . ?
C13 C8 C7 117.7(3) . . ?
C17 C18 C19 117.8(3) . . ?
C17 C18 C21 122.8(3) . . ?
C19 C18 C21 119.3(3) . . ?
C32 C33 C28 120.3(3) . . ?
C32 C33 H33A 119.9 . . ?
C28 C33 H33A 119.9 . . ?
C47 C48 C43 117.9(3) . . ?
C47 C48 C50 120.5(3) . . ?
C43 C48 C50 121.6(3) . . ?
C39 C38 C37 120.0(3) . . ?
C39 C38 H38A 120.0 . . ?
C37 C38 H38A 120.0 . . ?
C18 C17 C16 122.0(3) . . ?
C18 C17 H17A 119.0 . . ?
C16 C17 H17A 119.0 . . ?
C38 C39 C40 118.8(3) . . ?
C38 C39 H39A 120.6 . . ?
C40 C39 H39A 120.6 . . ?
C28 C21 C22 111.2(2) . . ?
C28 C21 C18 113.6(3) . . ?
C22 C21 C18 113.4(2) . . ?
C28 C21 H21A 106.0 . . ?
C22 C21 H21A 106.0 . . ?
C18 C21 H21A 106.0 . . ?
C16 C15 C14 121.5(3) . . ?
C16 C15 H15A 119.3 . . ?
C14 C15 H15A 119.3 . . ?
C42 C41 H41A 109.5 . . ?
C42 C41 H41B 109.5 . . ?
H41A C41 H41B 109.5 . . ?
C42 C41 H41C 109.5 . . ?
H41A C41 H41C 109.5 . . ?
H41B C41 H41C 109.5 . . ?
C35 C34 H34A 109.5 . . ?
C35 C34 H34B 109.5 . . ?
H34A C34 H34B 109.5 . . ?
C35 C34 H34C 109.5 . . ?
H34A C34 H34C 109.5 . . ?
H34B C34 H34C 109.5 . . ?
C46 C47 C48 120.8(3) . . ?
C46 C47 H47A 119.6 . . ?
C48 C47 H47A 119.6 . . ?
C5 C6 C1 121.0(4) . . ?
C5 C6 H6A 119.5 . . ?
C1 C6 H6A 119.5 . . ?
C45 C44 C43 118.2(3) . . ?
C45 C44 C49 121.2(3) . . ?
C43 C44 C49 120.6(3) . . ?
C17 C16 C15 118.7(3) . . ?
C17 C16 C20 121.1(3) . . ?
C15 C16 C20 120.2(3) . . ?
C47 C46 C45 120.3(3) . . ?
C47 C46 H46A 119.9 . . ?
C45 C46 H46A 119.9 . . ?
C24 C25 C26 119.5(3) . . ?
C24 C25 H25A 120.2 . . ?
C26 C25 H25A 120.2 . . ?
C22 C23 C24 121.4(3) . . ?
C22 C23 H23A 119.3 . . ?
C24 C23 H23A 119.3 . . ?
C26 C27 C22 120.2(3) . . ?
C26 C27 H27A 119.9 . . ?
C22 C27 H27A 119.9 . . ?
C12 C13 C8 120.7(3) . . ?
C12 C13 H13A 119.7 . . ?
C8 C13 H13A 119.7 . . ?
C46 C45 C44 120.6(3) . . ?
C46 C45 H45A 119.7 . . ?
C44 C45 H45A 119.7 . . ?
C28 C29 C30 119.9(4) . . ?
C28 C29 H29A 120.1 . . ?
C30 C29 H29A 120.1 . . ?
C27 C26 C25 120.7(3) . . ?
C27 C26 H26A 119.6 . . ?
C25 C26 H26A 119.6 . . ?
C1 C2 C3 121.1(4) . . ?
C1 C2 H2A 119.4 . . ?
C3 C2 H2A 119.4 . . ?
C8 C9 C10 120.3(4) . . ?
C8 C9 H9A 119.8 . . ?
C10 C9 H9A 119.8 . . ?
C11 C10 C9 120.3(4) . . ?
C11 C10 H10A 119.8 . . ?
C9 C10 H10A 119.8 . . ?
C25 C24 C23 120.1(3) . . ?
C25 C24 H24A 120.0 . . ?
C23 C24 H24A 120.0 . . ?
C30 C31 C32 119.5(4) . . ?
C30 C31 H31A 120.3 . . ?
C32 C31 H31A 120.3 . . ?
C44 C49 H49A 109.5 . . ?
C44 C49 H49B 109.5 . . ?
H49A C49 H49B 109.5 . . ?
C44 C49 H49C 109.5 . . ?
H49A C49 H49C 109.5 . . ?
H49B C49 H49C 109.5 . . ?
C16 C20 H20A 109.5 . . ?
C16 C20 H20B 109.5 . . ?
H20A C20 H20B 109.5 . . ?
C16 C20 H20C 109.5 . . ?
H20A C20 H20C 109.5 . . ?
H20B C20 H20C 109.5 . . ?
C13 C12 C11 120.1(4) . . ?
C13 C12 H12A 119.9 . . ?
C11 C12 H12A 119.9 . . ?
C48 C50 H50A 109.5 . . ?
C48 C50 H50B 109.5 . . ?
H50A C50 H50B 109.5 . . ?
C48 C50 H50C 109.5 . . ?
H50A C50 H50C 109.5 . . ?
H50B C50 H50C 109.5 . . ?
C31 C32 C33 120.9(4) . . ?
C31 C32 H32A 119.6 . . ?
C33 C32 H32A 119.6 . . ?
C31 C30 C29 120.5(4) . . ?
C31 C30 H30A 119.7 . . ?
C29 C30 H30A 119.7 . . ?
C10 C11 C12 119.8(4) . . ?
C10 C11 H11A 120.1 . . ?
C12 C11 H11A 120.1 . . ?
C6 C5 C4 120.0(4) . . ?
C6 C5 H5A 120.0 . . ?
C4 C5 H5A 120.0 . . ?
C3 C4 C5 119.8(4) . . ?
C3 C4 H4A 120.1 . . ?
C5 C4 H4A 120.1 . . ?
C4 C3 C2 120.1(4) . . ?
C4 C3 H3A 119.9 . . ?
C2 C3 H3A 119.9 . . ?

loop_
_geom_bond_atom_site_label_1
_geom_bond_atom_site_label_2
_geom_bond_distance
_geom_bond_site_symmetry_2
_geom_bond_publ_flag
Fe1 N2 2.094(3) . ?
Fe1 N3 2.236(3) . ?
Fe1 Cl1 2.2649(10) . ?
Fe1 N1 2.269(3) . ?
Fe1 Cl2 2.3344(11) . ?
N1 C35 1.286(4) . ?
N1 C19 1.441(4) . ?
N2 C40 1.339(4) . ?
N2 C36 1.345(4) . ?
N3 C42 1.290(4) . ?
N3 C43 1.437(4) . ?
C22 C23 1.384(5) . ?
C22 C27 1.404(5) . ?
C22 C21 1.534(4) . ?
C14 C19 1.391(4) . ?
C14 C15 1.398(4) . ?
C14 C7 1.534(4) . ?
C35 C34 1.490(4) . ?
C35 C36 1.494(4) . ?
C37 C38 1.382(5) . ?
C37 C36 1.384(4) . ?
C37 H37A 0.9500 . ?
C7 C1 1.522(5) . ?
C7 C8 1.523(4) . ?
C7 H7A 1.0000 . ?
C40 C39 1.390(4) . ?
C40 C42 1.479(4) . ?
C19 C18 1.412(4) . ?
C28 C33 1.387(5) . ?
C28 C29 1.388(5) . ?
C28 C21 1.519(4) . ?
C43 C44 1.395(4) . ?
C43 C48 1.397(5) . ?
C1 C2 1.387(5) . ?
C1 C6 1.394(5) . ?
C42 C41 1.493(4) . ?
C8 C9 1.381(5) . ?
C8 C13 1.394(5) . ?
C18 C17 1.388(4) . ?
C18 C21 1.537(4) . ?
C33 C32 1.380(5) . ?
C33 H33A 0.9500 . ?
C48 C47 1.393(5) . ?
C48 C50 1.499(5) . ?
C38 C39 1.380(5) . ?
C38 H38A 0.9500 . ?
C17 C16 1.390(5) . ?
C17 H17A 0.9500 . ?
C39 H39A 0.9500 . ?
C21 H21A 1.0000 . ?
C15 C16 1.391(5) . ?
C15 H15A 0.9500 . ?
C41 H41A 0.9800 . ?
C41 H41B 0.9800 . ?
C41 H41C 0.9800 . ?
C34 H34A 0.9800 . ?
C34 H34B 0.9800 . ?
C34 H34C 0.9800 . ?
C47 C46 1.383(5) . ?
C47 H47A 0.9500 . ?
C6 C5 1.386(6) . ?
C6 H6A 0.9500 . ?
C44 C45 1.391(5) . ?
C44 C49 1.507(5) . ?
C16 C20 1.512(5) . ?
C46 C45 1.386(5) . ?
C46 H46A 0.9500 . ?
C25 C24 1.369(5) . ?
C25 C26 1.388(5) . ?
C25 H25A 0.9500 . ?
C23 C24 1.390(5) . ?
C23 H23A 0.9500 . ?
C27 C26 1.380(5) . ?
C27 H27A 0.9500 . ?
C13 C12 1.378(5) . ?
C13 H13A 0.9500 . ?
C45 H45A 0.9500 . ?
C29 C30 1.398(5) . ?
C29 H29A 0.9500 . ?
C26 H26A 0.9500 . ?
C2 C3 1.391(6) . ?
C2 H2A 0.9500 . ?
C9 C10 1.391(5) . ?
C9 H9A 0.9500 . ?
C10 C11 1.373(6) . ?
C10 H10A 0.9500 . ?
C24 H24A 0.9500 . ?
C31 C30 1.369(7) . ?
C31 C32 1.374(6) . ?
C31 H31A 0.9500 . ?
C49 H49A 0.9800 . ?
C49 H49B 0.9800 . ?
C49 H49C 0.9800 . ?
C20 H20A 0.9800 . ?
C20 H20B 0.9800 . ?
C20 H20C 0.9800 . ?
C12 C11 1.379(6) . ?
C12 H12A 0.9500 . ?
C50 H50A 0.9800 . ?
C50 H50B 0.9800 . ?
C50 H50C 0.9800 . ?
C32 H32A 0.9500 . ?
C30 H30A 0.9500 . ?
C11 H11A 0.9500 . ?
C5 C4 1.386(6) . ?
C5 H5A 0.9500 . ?
C4 C3 1.370(7) . ?
C4 H4A 0.9500 . ?
C3 H3A 0.9500 . ?

loop_
_geom_torsion_atom_site_label_1
_geom_torsion_atom_site_label_2
_geom_torsion_atom_site_label_3
_geom_torsion_atom_site_label_4
_geom_torsion
_geom_torsion_site_symmetry_1
_geom_torsion_site_symmetry_2
_geom_torsion_site_symmetry_3
_geom_torsion_site_symmetry_4
_geom_torsion_publ_flag
N2 Fe1 N1 C35 7.8(2) . . . . ?
N3 Fe1 N1 C35 32.8(3) . . . . ?
Cl1 Fe1 N1 C35 157.3(2) . . . . ?
Cl2 Fe1 N1 C35 -83.1(2) . . . . ?
N2 Fe1 N1 C19 -175.5(2) . . . . ?
N3 Fe1 N1 C19 -150.4(2) . . . . ?
Cl1 Fe1 N1 C19 -26.0(2) . . . . ?
Cl2 Fe1 N1 C19 93.6(2) . . . . ?
N3 Fe1 N2 C40 16.7(2) . . . . ?
Cl1 Fe1 N2 C40 98.4(2) . . . . ?
N1 Fe1 N2 C40 -178.8(2) . . . . ?
Cl2 Fe1 N2 C40 -81.8(2) . . . . ?
N3 Fe1 N2 C36 -178.1(2) . . . . ?
Cl1 Fe1 N2 C36 -96.4(2) . . . . ?
N1 Fe1 N2 C36 -13.6(2) . . . . ?
Cl2 Fe1 N2 C36 83.4(2) . . . . ?
N2 Fe1 N3 C42 -12.5(2) . . . . ?
Cl1 Fe1 N3 C42 -162.1(2) . . . . ?
N1 Fe1 N3 C42 -37.5(3) . . . . ?
Cl2 Fe1 N3 C42 78.0(2) . . . . ?
N2 Fe1 N3 C43 167.5(3) . . . . ?
Cl1 Fe1 N3 C43 17.8(2) . . . . ?
N1 Fe1 N3 C43 142.4(2) . . . . ?
Cl2 Fe1 N3 C43 -102.1(2) . . . . ?
C19 N1 C35 C34 5.1(5) . . . . ?
Fe1 N1 C35 C34 -177.9(2) . . . . ?
C19 N1 C35 C36 -178.7(2) . . . . ?
Fe1 N1 C35 C36 -1.7(3) . . . . ?
C19 C14 C7 C1 -88.9(4) . . . . ?
C15 C14 C7 C1 93.4(4) . . . . ?
C19 C14 C7 C8 141.1(3) . . . . ?
C15 C14 C7 C8 -36.7(4) . . . . ?
C36 N2 C40 C39 -2.3(4) . . . . ?
Fe1 N2 C40 C39 162.9(2) . . . . ?
C36 N2 C40 C42 176.3(3) . . . . ?
Fe1 N2 C40 C42 -18.5(3) . . . . ?
C15 C14 C19 C18 2.6(5) . . . . ?
C7 C14 C19 C18 -175.2(3) . . . . ?
C15 C14 C19 N1 179.7(3) . . . . ?
C7 C14 C19 N1 1.9(4) . . . . ?
C35 N1 C19 C14 83.7(4) . . . . ?
Fe1 N1 C19 C14 -92.9(3) . . . . ?
C35 N1 C19 C18 -99.1(3) . . . . ?
Fe1 N1 C19 C18 84.2(3) . . . . ?
C42 N3 C43 C44 87.4(4) . . . . ?
Fe1 N3 C43 C44 -92.5(3) . . . . ?
C42 N3 C43 C48 -93.7(4) . . . . ?
Fe1 N3 C43 C48 86.4(3) . . . . ?
C8 C7 C1 C2 -96.2(4) . . . . ?
C14 C7 C1 C2 136.4(3) . . . . ?
C8 C7 C1 C6 86.6(4) . . . . ?
C14 C7 C1 C6 -40.9(4) . . . . ?
C40 N2 C36 C37 2.3(4) . . . . ?
Fe1 N2 C36 C37 -162.7(2) . . . . ?
C40 N2 C36 C35 -177.8(3) . . . . ?
Fe1 N2 C36 C35 17.2(3) . . . . ?
C38 C37 C36 N2 -0.4(5) . . . . ?
C38 C37 C36 C35 179.6(3) . . . . ?
N1 C35 C36 N2 -9.4(4) . . . . ?
C34 C35 C36 N2 167.2(3) . . . . ?
N1 C35 C36 C37 170.5(3) . . . . ?
C34 C35 C36 C37 -12.8(4) . . . . ?
C43 N3 C42 C40 -172.8(3) . . . . ?
Fe1 N3 C42 C40 7.2(3) . . . . ?
C43 N3 C42 C41 4.3(5) . . . . ?
Fe1 N3 C42 C41 -175.8(2) . . . . ?
N2 C40 C42 N3 6.6(4) . . . . ?
C39 C40 C42 N3 -174.8(3) . . . . ?
N2 C40 C42 C41 -170.6(3) . . . . ?
C39 C40 C42 C41 7.9(5) . . . . ?
C1 C7 C8 C9 -30.4(4) . . . . ?
C14 C7 C8 C9 98.6(4) . . . . ?
C1 C7 C8 C13 154.0(3) . . . . ?
C14 C7 C8 C13 -76.9(4) . . . . ?
C14 C19 C18 C17 -4.1(5) . . . . ?
N1 C19 C18 C17 178.9(3) . . . . ?
C14 C19 C18 C21 173.3(3) . . . . ?
N1 C19 C18 C21 -3.7(4) . . . . ?
C29 C28 C33 C32 -0.7(5) . . . . ?
C21 C28 C33 C32 174.4(3) . . . . ?
C44 C43 C48 C47 -0.9(5) . . . . ?
N3 C43 C48 C47 -179.7(3) . . . . ?
C44 C43 C48 C50 179.9(3) . . . . ?
N3 C43 C48 C50 1.0(5) . . . . ?
C36 C37 C38 C39 -1.4(5) . . . . ?
C19 C18 C17 C16 2.5(5) . . . . ?
C21 C18 C17 C16 -174.8(3) . . . . ?
C37 C38 C39 C40 1.4(5) . . . . ?
N2 C40 C39 C38 0.4(5) . . . . ?
C42 C40 C39 C38 -178.0(3) . . . . ?
C33 C28 C21 C22 -76.0(4) . . . . ?
C29 C28 C21 C22 99.1(3) . . . . ?
C33 C28 C21 C18 53.3(4) . . . . ?
C29 C28 C21 C18 -131.6(3) . . . . ?
C23 C22 C21 C28 2.8(4) . . . . ?
C27 C22 C21 C28 -173.4(3) . . . . ?
C23 C22 C21 C18 -126.6(3) . . . . ?
C27 C22 C21 C18 57.2(4) . . . . ?
C17 C18 C21 C28 -114.0(3) . . . . ?
C19 C18 C21 C28 68.8(4) . . . . ?
C17 C18 C21 C22 14.2(4) . . . . ?
C19 C18 C21 C22 -163.0(3) . . . . ?
C19 C14 C15 C16 0.5(5) . . . . ?
C7 C14 C15 C16 178.3(3) . . . . ?
C43 C48 C47 C46 -1.0(5) . . . . ?
C50 C48 C47 C46 178.2(3) . . . . ?
C2 C1 C6 C5 -0.9(6) . . . . ?
C7 C1 C6 C5 176.3(4) . . . . ?
C48 C43 C44 C45 1.5(5) . . . . ?
N3 C43 C44 C45 -179.6(3) . . . . ?
C48 C43 C44 C49 -177.4(3) . . . . ?
N3 C43 C44 C49 1.5(4) . . . . ?
C18 C17 C16 C15 0.5(5) . . . . ?
C18 C17 C16 C20 178.9(3) . . . . ?
C14 C15 C16 C17 -2.0(5) . . . . ?
C14 C15 C16 C20 179.5(3) . . . . ?
C48 C47 C46 C45 2.3(5) . . . . ?
C27 C22 C23 C24 -1.6(5) . . . . ?
C21 C22 C23 C24 -177.8(3) . . . . ?
C23 C22 C27 C26 1.8(5) . . . . ?
C21 C22 C27 C26 178.2(3) . . . . ?
C9 C8 C13 C12 -1.3(5) . . . . ?
C7 C8 C13 C12 174.5(3) . . . . ?
C47 C46 C45 C44 -1.7(5) . . . . ?
C43 C44 C45 C46 -0.2(5) . . . . ?
C49 C44 C45 C46 178.7(3) . . . . ?
C33 C28 C29 C30 -0.6(5) . . . . ?
C21 C28 C29 C30 -175.8(3) . . . . ?
C22 C27 C26 C25 -1.3(6) . . . . ?
C24 C25 C26 C27 0.5(6) . . . . ?
C6 C1 C2 C3 1.4(6) . . . . ?
C7 C1 C2 C3 -176.0(4) . . . . ?
C13 C8 C9 C10 1.5(5) . . . . ?
C7 C8 C9 C10 -174.0(3) . . . . ?
C8 C9 C10 C11 -1.1(6) . . . . ?
C26 C25 C24 C23 -0.3(6) . . . . ?
C22 C23 C24 C25 0.9(6) . . . . ?
C8 C13 C12 C11 0.6(6) . . . . ?
C30 C31 C32 C33 -0.8(6) . . . . ?
C28 C33 C32 C31 1.5(5) . . . . ?
C32 C31 C30 C29 -0.6(6) . . . . ?
C28 C29 C30 C31 1.3(6) . . . . ?
C9 C10 C11 C12 0.3(6) . . . . ?
C13 C12 C11 C10 -0.1(6) . . . . ?
C1 C6 C5 C4 -0.5(7) . . . . ?
C6 C5 C4 C3 1.4(7) . . . . ?
C5 C4 C3 C2 -0.9(7) . . . . ?
C1 C2 C3 C4 -0.5(7) . . . . ?
